data_1553365
loop_
_publ_author_name
'Bai, Wei'
'Yang, Hong-Ying'
'Jiao, Xing-Zhi'
'Feng, Ke-Na'
'Chen, Jian-Jun'
'Gao, Kun'

_publ_section_title
;
 Structurally Diverse Highly Oxygenated Triterpenoids from the Roots of
 Ailanthus altissima and Their Cytotoxicity.
;
_journal_issue 8
_journal_name_full 'Journal of natural products'
_journal_page_first 1777
_journal_page_last 1785
_journal_paper_doi 10.1021/acs.jnatprod.8b00208
_journal_volume 81
_journal_year 2018
_chemical_absolute_configuration ad
_chemical_formula_moiety 'C30 H46 O5'
_chemical_formula_sum 'C30 H45 O5'
_chemical_formula_weight 485.66
_space_group_crystal_system monoclinic
_space_group_IT_number 4
_space_group_name_Hall 'P 2yb'
_space_group_name_H-M_alt 'P 1 21 1'
_atom_sites_solution_hydrogens geom
_atom_sites_solution_primary direct
_audit_creation_date 2018-02-06
_audit_creation_method
;
Olex2 1.2
(compiled 2017.03.28 svn.r3405 for OlexSys, GUI svn.r5337)
;
_cell_angle_alpha 90
_cell_angle_beta 99.689(2)
_cell_angle_gamma 90
_cell_formula_units_Z 2
_cell_length_a 7.2485(2)
_cell_length_b 11.0572(4)
_cell_length_c 17.0554(6)
_cell_measurement_reflns_used 6493
_cell_measurement_temperature 150(2)
_cell_measurement_theta_max 66.63
_cell_measurement_theta_min 2.63
_cell_volume 1347.46(8)
_computing_cell_refinement 'SAINT V8.38A (?, 2016)'
_computing_data_reduction 'SAINT V8.38A (?, 2016)'
_computing_molecular_graphics 'Olex2 (Dolomanov et al., 2009)'
_computing_publication_material 'Olex2 (Dolomanov et al., 2009)'
_computing_structure_refinement 'ShelXL (Sheldrick, 2015)'
_computing_structure_solution 'ShelXS (Sheldrick, 2008)'
_diffrn_ambient_temperature 150.0
_diffrn_measured_fraction_theta_full 0.992
_diffrn_measured_fraction_theta_max 0.992
_diffrn_measurement_device_type 'Bruker APEX-II CCD'
_diffrn_measurement_method '\f and \w scans'
_diffrn_radiation_type CuK\a
_diffrn_radiation_wavelength 1.54178
_diffrn_reflns_av_R_equivalents 0.0319
_diffrn_reflns_av_unetI/netI 0.0416
_diffrn_reflns_Laue_measured_fraction_full 0.992
_diffrn_reflns_Laue_measured_fraction_max 0.992
_diffrn_reflns_limit_h_max 8
_diffrn_reflns_limit_h_min -8
_diffrn_reflns_limit_k_max 11
_diffrn_reflns_limit_k_min -13
_diffrn_reflns_limit_l_max 20
_diffrn_reflns_limit_l_min -20
_diffrn_reflns_number 8584
_diffrn_reflns_point_group_measured_fraction_full 0.890
_diffrn_reflns_point_group_measured_fraction_max 0.890
_diffrn_reflns_theta_full 66.592
_diffrn_reflns_theta_max 66.592
_diffrn_reflns_theta_min 2.628
_diffrn_standards_number 0
_exptl_absorpt_coefficient_mu 0.630
_exptl_absorpt_correction_T_max 0.7528
_exptl_absorpt_correction_T_min 0.5999
_exptl_absorpt_correction_type multi-scan
_exptl_absorpt_process_details
'SADABS-2016/2 (Bruker,2016/2) was used for absorption correction. wR2(int) was 0.1077 before and 0.0530 after correction. The Ratio of minimum to maximum transmission is 0.7969. The \l/2 correction factor is Not present.'
_exptl_crystal_colour 'clear light colourless'
_exptl_crystal_colour_lustre clear
_exptl_crystal_colour_modifier light
_exptl_crystal_colour_primary colourless
_exptl_crystal_density_diffrn 1.197
_exptl_crystal_description block
_exptl_crystal_F_000 530
_exptl_crystal_size_max 0.21
_exptl_crystal_size_mid 0.15
_exptl_crystal_size_min 0.12
_refine_diff_density_max 0.184
_refine_diff_density_min -0.164
_refine_diff_density_rms 0.036
_refine_ls_abs_structure_details
;
 Flack x determined using 1598 quotients [(I+)-(I-)]/[(I+)+(I-)]
 (Parsons, Flack and Wagner, Acta Cryst. B69 (2013) 249-259).
;
_refine_ls_abs_structure_Flack 0.06(11)
_refine_ls_extinction_method none
_refine_ls_goodness_of_fit_ref 1.042
_refine_ls_hydrogen_treatment constr
_refine_ls_matrix_type full
_refine_ls_number_parameters 326
_refine_ls_number_reflns 4254
_refine_ls_number_restraints 1
_refine_ls_restrained_S_all 1.042
_refine_ls_R_factor_all 0.0371
_refine_ls_R_factor_gt 0.0356
_refine_ls_shift/su_max 0.000
_refine_ls_shift/su_mean 0.000
_refine_ls_structure_factor_coef Fsqd
_refine_ls_weighting_details 'w=1/[\s^2^(Fo^2^)+(0.0509P)^2^+0.1676P] where P=(Fo^2^+2Fc^2^)/3'
_refine_ls_weighting_scheme calc
_refine_ls_wR_factor_gt 0.0906
_refine_ls_wR_factor_ref 0.0920
_reflns_Friedel_coverage 0.698
_reflns_Friedel_fraction_full 0.776
_reflns_Friedel_fraction_max 0.776
_reflns_number_gt 4092
_reflns_number_total 4254
_reflns_threshold_expression 'I > 2\s(I)'
_cod_data_source_file np8b00208_si_002.cif
_cod_data_source_block 20171226_baiwei_c30h46o5_0m_a
_cod_database_code 1553365
_shelx_shelxl_version_number 2014/7
_shelx_space_group_comment
;
The symmetry employed for this shelxl refinement is uniquely defined
by the following loop, which should always be used as a source of
symmetry information in preference to the above space-group names.
They are only intended as comments.
;
_olex2_refinement_description
;
1. Fixed Uiso
 At 1.2 times of:
  All C(H) groups, All C(H,H) groups
 At 1.5 times of:
  All C(H,H,H) groups, All O(H) groups
2.a Ternary CH refined with riding coordinates:
 C5(H5A), C9(H9), C17(H17), C20(H20), C23(H23), C24(H24)
2.b Secondary CH2 refined with riding coordinates:
 C1(H1A,H1B), C2(H2A,H2B), C11(H11A,H11B), C12(H12A,H12B), C15(H15A,H15B),
 C16(H16A,H16B), C21(H21A,H21B), C22(H22A,H22B)
2.c Aromatic/amide H refined with riding coordinates:
 C7(H7)
2.d Idealised Me refined as rotating group:
 C18(H18A,H18B,H18C), C19(H19A,H19B,H19C), C26(H26A,H26B,H26C), C27(H27A,H27B,
 H27C), C28(H28A,H28B,H28C), C29(H29A,H29B,H29C), C30(H30A,H30B,H30C)
2.e Idealised tetrahedral OH refined as rotating group:
 O4(H4)
2.f Idealised tetrahedral OH refined as rotating group with stretchable bonds:
 O5(H5)
;
_olex2_submission_special_instructions 'No special instructions were received'

loop_
_space_group_symop_operation_xyz
'x, y, z'
'-x, y+1/2, -z'

loop_
_atom_site_label
_atom_site_type_symbol
_atom_site_fract_x
_atom_site_fract_y
_atom_site_fract_z
_atom_site_U_iso_or_equiv
_atom_site_adp_type
_atom_site_occupancy
_atom_site_site_symmetry_order
_atom_site_calc_flag
_atom_site_refinement_flags_posn
O1 O 0.8415(3) 0.38610(19) -0.14059(10) 0.0418(5) Uani 1 1 d .
O2 O 0.3638(2) 0.6602(2) -0.02395(10) 0.0397(5) Uani 1 1 d .
O3 O 0.7623(2) 0.39023(16) 0.52509(9) 0.0275(4) Uani 1 1 d .
O4 O 0.4563(2) 0.55412(19) 0.64068(10) 0.0373(4) Uani 1 1 d .
H4 H 0.5432 0.5642 0.6794 0.056 Uiso 1 1 calc GR
O5 O 0.8146(3) 0.53658(18) 0.71893(10) 0.0357(4) Uani 1 1 d .
H5 H 0.831(5) 0.476(3) 0.7579(18) 0.053 Uiso 1 1 calc GR
C1 C 0.9241(3) 0.4219(2) 0.06863(13) 0.0267(5) Uani 1 1 d .
H1A H 0.8725 0.3391 0.0695 0.032 Uiso 1 1 calc R
H1B H 1.0334 0.4277 0.1119 0.032 Uiso 1 1 calc R
C2 C 0.9892(3) 0.4428(2) -0.01136(14) 0.0301(5) Uani 1 1 d .
H2A H 1.0540 0.5217 -0.0100 0.036 Uiso 1 1 calc R
H2B H 1.0801 0.3790 -0.0194 0.036 Uiso 1 1 calc R
C3 C 0.8299(4) 0.4414(2) -0.07995(14) 0.0291(5) Uani 1 1 d .
C4 C 0.6586(3) 0.5193(2) -0.07336(13) 0.0272(5) Uani 1 1 d .
C5 C 0.6100(3) 0.5111(2) 0.01235(12) 0.0232(5) Uani 1 1 d .
H5A H 0.5527 0.4292 0.0146 0.028 Uiso 1 1 calc R
C6 C 0.4569(3) 0.5989(2) 0.02819(13) 0.0266(5) Uani 1 1 d .
C7 C 0.4221(3) 0.6071(2) 0.10996(13) 0.0247(5) Uani 1 1 d .
H7 H 0.3185 0.6536 0.1202 0.030 Uiso 1 1 calc R
C8 C 0.5300(3) 0.5519(2) 0.17117(12) 0.0216(4) Uani 1 1 d .
C9 C 0.6889(3) 0.4692(2) 0.15736(13) 0.0232(5) Uani 1 1 d .
H9 H 0.6307 0.3887 0.1422 0.028 Uiso 1 1 calc R
C10 C 0.7751(3) 0.5130(2) 0.08434(12) 0.0225(4) Uani 1 1 d .
C11 C 0.8319(3) 0.4480(3) 0.23376(14) 0.0320(5) Uani 1 1 d .
H11A H 0.9103 0.5214 0.2444 0.038 Uiso 1 1 calc R
H11B H 0.9154 0.3808 0.2238 0.038 Uiso 1 1 calc R
C12 C 0.7496(3) 0.4177(2) 0.30968(13) 0.0305(5) Uani 1 1 d .
H12A H 0.7603 0.3295 0.3193 0.037 Uiso 1 1 calc R
H12B H 0.8260 0.4587 0.3556 0.037 Uiso 1 1 calc R
C13 C 0.5434(3) 0.4551(2) 0.30588(12) 0.0237(5) Uani 1 1 d .
C14 C 0.5046(3) 0.5731(2) 0.25605(13) 0.0224(5) Uani 1 1 d .
C15 C 0.3066(3) 0.6078(2) 0.26885(13) 0.0273(5) Uani 1 1 d .
H15A H 0.2107 0.5640 0.2312 0.033 Uiso 1 1 calc R
H15B H 0.2855 0.6958 0.2618 0.033 Uiso 1 1 calc R
C16 C 0.3007(3) 0.5695(2) 0.35553(13) 0.0293(5) Uani 1 1 d .
H16A H 0.1881 0.5198 0.3579 0.035 Uiso 1 1 calc R
H16B H 0.2964 0.6418 0.3894 0.035 Uiso 1 1 calc R
C17 C 0.4810(3) 0.4949(2) 0.38498(12) 0.0253(5) Uani 1 1 d .
H17 H 0.5778 0.5518 0.4127 0.030 Uiso 1 1 calc R
C18 C 0.4146(4) 0.3529(2) 0.26801(14) 0.0303(5) Uani 1 1 d .
H18A H 0.4289 0.3431 0.2123 0.045 Uiso 1 1 calc GR
H18B H 0.2842 0.3732 0.2708 0.045 Uiso 1 1 calc GR
H18C H 0.4484 0.2773 0.2968 0.045 Uiso 1 1 calc GR
C19 C 0.8612(3) 0.6398(2) 0.09924(13) 0.0256(5) Uani 1 1 d .
H19A H 0.9392 0.6576 0.0590 0.038 Uiso 1 1 calc GR
H19B H 0.9383 0.6425 0.1522 0.038 Uiso 1 1 calc GR
H19C H 0.7609 0.7000 0.0960 0.038 Uiso 1 1 calc GR
C20 C 0.4488(3) 0.3964(2) 0.44486(13) 0.0310(5) Uani 1 1 d .
H20 H 0.3501 0.3404 0.4176 0.037 Uiso 1 1 calc R
C21 C 0.6207(4) 0.3215(2) 0.47632(15) 0.0350(6) Uani 1 1 d .
H21A H 0.5835 0.2530 0.5077 0.042 Uiso 1 1 calc R
H21B H 0.6725 0.2877 0.4309 0.042 Uiso 1 1 calc R
C22 C 0.3783(3) 0.4502(3) 0.51800(14) 0.0336(6) Uani 1 1 d .
H22A H 0.2749 0.5074 0.4999 0.040 Uiso 1 1 calc R
H22B H 0.3285 0.3843 0.5477 0.040 Uiso 1 1 calc R
C23 C 0.5328(3) 0.5157(2) 0.57300(13) 0.0266(5) Uani 1 1 d .
H23 H 0.5715 0.5885 0.5450 0.032 Uiso 1 1 calc R
C24 C 0.7022(3) 0.4329(2) 0.59568(12) 0.0240(5) Uani 1 1 d .
H24 H 0.6630 0.3617 0.6250 0.029 Uiso 1 1 calc R
C25 C 0.8739(3) 0.4913(2) 0.64734(13) 0.0271(5) Uani 1 1 d .
C26 C 0.9471(4) 0.5997(3) 0.60717(17) 0.0376(6) Uani 1 1 d .
H26A H 0.9606 0.5781 0.5527 0.056 Uiso 1 1 calc GR
H26B H 1.0691 0.6238 0.6370 0.056 Uiso 1 1 calc GR
H26C H 0.8588 0.6671 0.6059 0.056 Uiso 1 1 calc GR
C27 C 1.0254(3) 0.3971(3) 0.66999(16) 0.0349(6) Uani 1 1 d .
H27A H 1.0620 0.3635 0.6217 0.052 Uiso 1 1 calc GR
H27B H 0.9778 0.3322 0.7002 0.052 Uiso 1 1 calc GR
H27C H 1.1343 0.4348 0.7027 0.052 Uiso 1 1 calc GR
C28 C 0.4911(4) 0.4732(3) -0.13305(14) 0.0380(6) Uani 1 1 d .
H28A H 0.5219 0.4753 -0.1868 0.057 Uiso 1 1 calc GR
H28B H 0.3822 0.5248 -0.1309 0.057 Uiso 1 1 calc GR
H28C H 0.4622 0.3899 -0.1196 0.057 Uiso 1 1 calc GR
C29 C 0.7133(4) 0.6477(2) -0.09774(14) 0.0329(5) Uani 1 1 d .
H29A H 0.7368 0.6461 -0.1527 0.049 Uiso 1 1 calc GR
H29B H 0.8267 0.6741 -0.0622 0.049 Uiso 1 1 calc GR
H29C H 0.6110 0.7041 -0.0938 0.049 Uiso 1 1 calc GR
C30 C 0.6361(4) 0.6788(2) 0.28854(14) 0.0296(5) Uani 1 1 d .
H30A H 0.7667 0.6530 0.2923 0.044 Uiso 1 1 calc GR
H30B H 0.6123 0.7020 0.3414 0.044 Uiso 1 1 calc GR
H30C H 0.6125 0.7481 0.2525 0.044 Uiso 1 1 calc GR

loop_
_atom_site_aniso_label
_atom_site_aniso_U_11
_atom_site_aniso_U_22
_atom_site_aniso_U_33
_atom_site_aniso_U_23
_atom_site_aniso_U_13
_atom_site_aniso_U_12
O1 0.0607(12) 0.0367(10) 0.0287(9) -0.0036(8) 0.0102(8) 0.0125(9)
O2 0.0381(9) 0.0531(12) 0.0270(8) 0.0111(8) 0.0029(7) 0.0196(9)
O3 0.0337(8) 0.0264(8) 0.0228(7) -0.0017(7) 0.0059(6) 0.0038(7)
O4 0.0316(9) 0.0531(12) 0.0280(8) -0.0026(8) 0.0074(7) 0.0118(8)
O5 0.0402(9) 0.0371(11) 0.0279(8) -0.0068(8) 0.0007(7) 0.0063(8)
C1 0.0238(11) 0.0251(13) 0.0308(11) 0.0009(9) 0.0033(9) 0.0023(9)
C2 0.0284(11) 0.0272(13) 0.0354(12) -0.0012(10) 0.0078(9) 0.0046(10)
C3 0.0395(13) 0.0209(12) 0.0285(11) 0.0019(9) 0.0104(9) -0.0005(10)
C4 0.0301(11) 0.0268(13) 0.0239(10) 0.0007(9) 0.0024(9) 0.0030(10)
C5 0.0248(10) 0.0202(11) 0.0235(10) 0.0001(9) 0.0012(8) -0.0013(9)
C6 0.0235(10) 0.0273(12) 0.0272(11) 0.0027(10) -0.0010(8) 0.0001(10)
C7 0.0205(10) 0.0255(12) 0.0277(11) 0.0020(9) 0.0023(8) 0.0037(9)
C8 0.0193(10) 0.0176(11) 0.0269(11) -0.0002(9) 0.0007(8) -0.0023(8)
C9 0.0212(10) 0.0219(11) 0.0254(10) 0.0026(9) 0.0010(8) 0.0020(9)
C10 0.0221(10) 0.0197(11) 0.0248(10) -0.0004(9) 0.0015(8) -0.0002(9)
C11 0.0256(11) 0.0401(15) 0.0292(11) 0.0067(11) 0.0013(9) 0.0080(11)
C12 0.0295(12) 0.0335(14) 0.0268(11) 0.0065(10) -0.0004(9) 0.0063(10)
C13 0.0267(11) 0.0210(11) 0.0220(10) 0.0013(9) 0.0003(8) -0.0027(9)
C14 0.0228(10) 0.0200(11) 0.0237(10) 0.0009(8) 0.0020(8) -0.0009(8)
C15 0.0255(11) 0.0300(13) 0.0262(11) -0.0018(10) 0.0036(8) 0.0025(10)
C16 0.0287(11) 0.0331(14) 0.0261(11) -0.0016(10) 0.0046(9) -0.0023(10)
C17 0.0272(11) 0.0253(12) 0.0222(10) -0.0008(9) 0.0007(8) -0.0070(10)
C18 0.0411(13) 0.0227(13) 0.0261(11) -0.0015(9) 0.0028(10) -0.0081(10)
C19 0.0259(11) 0.0223(11) 0.0282(11) -0.0010(9) 0.0032(8) -0.0015(9)
C20 0.0376(12) 0.0295(13) 0.0241(10) 0.0012(10) -0.0001(9) -0.0134(11)
C21 0.0573(16) 0.0226(13) 0.0240(11) 0.0011(9) 0.0040(11) -0.0059(12)
C22 0.0279(11) 0.0457(16) 0.0273(11) 0.0079(11) 0.0052(9) -0.0061(11)
C23 0.0281(11) 0.0282(13) 0.0243(10) 0.0007(9) 0.0064(9) 0.0017(10)
C24 0.0292(11) 0.0213(11) 0.0224(10) 0.0029(9) 0.0069(8) 0.0007(9)
C25 0.0278(11) 0.0255(12) 0.0281(10) -0.0006(10) 0.0053(9) 0.0020(10)
C26 0.0330(12) 0.0277(13) 0.0509(15) 0.0047(12) 0.0029(11) -0.0046(11)
C27 0.0293(12) 0.0371(15) 0.0382(13) 0.0067(12) 0.0055(10) 0.0048(11)
C28 0.0387(13) 0.0477(17) 0.0260(11) -0.0039(11) 0.0011(10) -0.0007(12)
C29 0.0443(14) 0.0265(13) 0.0296(11) 0.0043(10) 0.0108(10) 0.0064(11)
C30 0.0372(12) 0.0228(12) 0.0278(11) -0.0009(10) 0.0025(9) -0.0088(10)

loop_
_atom_type_symbol
_atom_type_description
_atom_type_scat_dispersion_real
_atom_type_scat_dispersion_imag
_atom_type_scat_source
C C 0.0181 0.0091 'International Tables Vol C Tables 4.2.6.8 and 6.1.1.4'
H H 0.0000 0.0000 'International Tables Vol C Tables 4.2.6.8 and 6.1.1.4'
O O 0.0492 0.0322 'International Tables Vol C Tables 4.2.6.8 and 6.1.1.4'

loop_
_geom_angle_atom_site_label_1
_geom_angle_atom_site_label_2
_geom_angle_atom_site_label_3
_geom_angle
C21 O3 C24 112.08(17)
C23 O4 H4 109.5
C25 O5 H5 109.5
H1A C1 H1B 107.8
C2 C1 H1A 109.0
C2 C1 H1B 109.0
C10 C1 H1A 109.0
C10 C1 H1B 109.0
C10 C1 C2 112.82(19)
C1 C2 H2A 109.1
C1 C2 H2B 109.1
H2A C2 H2B 107.9
C3 C2 C1 112.39(19)
C3 C2 H2A 109.1
C3 C2 H2B 109.1
O1 C3 C2 121.0(2)
O1 C3 C4 121.2(2)
C2 C3 C4 117.67(19)
C3 C4 C5 110.44(18)
C3 C4 C28 109.0(2)
C3 C4 C29 104.40(19)
C28 C4 C5 108.86(19)
C28 C4 C29 109.6(2)
C29 C4 C5 114.36(19)
C4 C5 H5A 104.4
C4 C5 C10 118.04(17)
C6 C5 C4 114.34(18)
C6 C5 H5A 104.4
C6 C5 C10 109.54(18)
C10 C5 H5A 104.4
O2 C6 C5 123.3(2)
O2 C6 C7 119.7(2)
C7 C6 C5 117.00(19)
C6 C7 H7 118.6
C8 C7 C6 122.9(2)
C8 C7 H7 118.6
C7 C8 C9 120.74(19)
C7 C8 C14 121.8(2)
C14 C8 C9 117.44(18)
C8 C9 H9 106.1
C8 C9 C10 110.68(18)
C8 C9 C11 112.37(18)
C10 C9 H9 106.1
C11 C9 H9 106.1
C11 C9 C10 114.76(17)
C1 C10 C5 108.83(18)
C1 C10 C9 108.93(18)
C1 C10 C19 110.47(17)
C9 C10 C5 105.41(16)
C19 C10 C5 112.16(18)
C19 C10 C9 110.87(18)
C9 C11 H11A 108.3
C9 C11 H11B 108.3
C9 C11 C12 116.10(19)
H11A C11 H11B 107.4
C12 C11 H11A 108.3
C12 C11 H11B 108.3
C11 C12 H12A 108.6
C11 C12 H12B 108.6
H12A C12 H12B 107.6
C13 C12 C11 114.46(18)
C13 C12 H12A 108.6
C13 C12 H12B 108.6
C12 C13 C14 109.42(18)
C12 C13 C17 117.42(17)
C14 C13 C17 100.61(18)
C18 C13 C12 109.7(2)
C18 C13 C14 110.22(17)
C18 C13 C17 109.11(18)
C8 C14 C13 110.71(18)
C8 C14 C15 116.31(18)
C8 C14 C30 107.06(17)
C15 C14 C13 102.64(18)
C15 C14 C30 107.11(19)
C30 C14 C13 113.13(17)
C14 C15 H15A 110.9
C14 C15 H15B 110.9
C14 C15 C16 104.16(18)
H15A C15 H15B 108.9
C16 C15 H15A 110.9
C16 C15 H15B 110.9
C15 C16 H16A 110.3
C15 C16 H16B 110.3
C15 C16 C17 107.28(18)
H16A C16 H16B 108.5
C17 C16 H16A 110.3
C17 C16 H16B 110.3
C13 C17 H17 107.7
C16 C17 C13 102.76(17)
C16 C17 H17 107.7
C20 C17 C13 118.3(2)
C20 C17 C16 112.13(19)
C20 C17 H17 107.7
C13 C18 H18A 109.5
C13 C18 H18B 109.5
C13 C18 H18C 109.5
H18A C18 H18B 109.5
H18A C18 H18C 109.5
H18B C18 H18C 109.5
C10 C19 H19A 109.5
C10 C19 H19B 109.5
C10 C19 H19C 109.5
H19A C19 H19B 109.5
H19A C19 H19C 109.5
H19B C19 H19C 109.5
C17 C20 H20 107.9
C17 C20 C22 111.8(2)
C21 C20 C17 114.5(2)
C21 C20 H20 107.9
C21 C20 C22 106.74(19)
C22 C20 H20 107.9
O3 C21 C20 112.5(2)
O3 C21 H21A 109.1
O3 C21 H21B 109.1
C20 C21 H21A 109.1
C20 C21 H21B 109.1
H21A C21 H21B 107.8
C20 C22 H22A 109.2
C20 C22 H22B 109.2
H22A C22 H22B 107.9
C23 C22 C20 111.89(19)
C23 C22 H22A 109.2
C23 C22 H22B 109.2
O4 C23 C22 107.15(18)
O4 C23 H23 109.0
O4 C23 C24 112.25(18)
C22 C23 H23 109.0
C22 C23 C24 110.4(2)
C24 C23 H23 109.0
O3 C24 C23 109.31(17)
O3 C24 H24 108.3
O3 C24 C25 106.81(16)
C23 C24 H24 108.3
C23 C24 C25 115.56(19)
C25 C24 H24 108.3
O5 C25 C24 107.50(17)
O5 C25 C26 106.4(2)
O5 C25 C27 109.12(18)
C26 C25 C24 112.47(19)
C27 C25 C24 109.8(2)
C27 C25 C26 111.3(2)
C25 C26 H26A 109.5
C25 C26 H26B 109.5
C25 C26 H26C 109.5
H26A C26 H26B 109.5
H26A C26 H26C 109.5
H26B C26 H26C 109.5
C25 C27 H27A 109.5
C25 C27 H27B 109.5
C25 C27 H27C 109.5
H27A C27 H27B 109.5
H27A C27 H27C 109.5
H27B C27 H27C 109.5
C4 C28 H28A 109.5
C4 C28 H28B 109.5
C4 C28 H28C 109.5
H28A C28 H28B 109.5
H28A C28 H28C 109.5
H28B C28 H28C 109.5
C4 C29 H29A 109.5
C4 C29 H29B 109.5
C4 C29 H29C 109.5
H29A C29 H29B 109.5
H29A C29 H29C 109.5
H29B C29 H29C 109.5
C14 C30 H30A 109.5
C14 C30 H30B 109.5
C14 C30 H30C 109.5
H30A C30 H30B 109.5
H30A C30 H30C 109.5
H30B C30 H30C 109.5

loop_
_geom_bond_atom_site_label_1
_geom_bond_atom_site_label_2
_geom_bond_distance
O1 C3 1.216(3)
O2 C6 1.226(3)
O3 C21 1.427(3)
O3 C24 1.428(3)
O4 H4 0.8400
O4 C23 1.427(3)
O5 H5 0.93(4)
O5 C25 1.450(3)
C1 H1A 0.9900
C1 H1B 0.9900
C1 C2 1.534(3)
C1 C10 1.533(3)
C2 H2A 0.9900
C2 H2B 0.9900
C2 C3 1.499(3)
C3 C4 1.531(3)
C4 C5 1.563(3)
C4 C28 1.534(3)
C4 C29 1.549(4)
C5 H5A 1.0000
C5 C6 1.532(3)
C5 C10 1.564(3)
C6 C7 1.461(3)
C7 H7 0.9500
C7 C8 1.342(3)
C8 C9 1.519(3)
C8 C14 1.508(3)
C9 H9 1.0000
C9 C10 1.561(3)
C9 C11 1.541(3)
C10 C19 1.538(3)
C11 H11A 0.9900
C11 H11B 0.9900
C11 C12 1.551(3)
C12 H12A 0.9900
C12 H12B 0.9900
C12 C13 1.541(3)
C13 C14 1.556(3)
C13 C17 1.557(3)
C13 C18 1.537(3)
C14 C15 1.536(3)
C14 C30 1.550(3)
C15 H15A 0.9900
C15 H15B 0.9900
C15 C16 1.545(3)
C16 H16A 0.9900
C16 H16B 0.9900
C16 C17 1.555(3)
C17 H17 1.0000
C17 C20 1.538(3)
C18 H18A 0.9800
C18 H18B 0.9800
C18 H18C 0.9800
C19 H19A 0.9800
C19 H19B 0.9800
C19 H19C 0.9800
C20 H20 1.0000
C20 C21 1.517(4)
C20 C22 1.544(3)
C21 H21A 0.9900
C21 H21B 0.9900
C22 H22A 0.9900
C22 H22B 0.9900
C22 C23 1.518(3)
C23 H23 1.0000
C23 C24 1.528(3)
C24 H24 1.0000
C24 C25 1.540(3)
C25 C26 1.520(4)
C25 C27 1.515(3)
C26 H26A 0.9800
C26 H26B 0.9800
C26 H26C 0.9800
C27 H27A 0.9800
C27 H27B 0.9800
C27 H27C 0.9800
C28 H28A 0.9800
C28 H28B 0.9800
C28 H28C 0.9800
C29 H29A 0.9800
C29 H29B 0.9800
C29 H29C 0.9800
C30 H30A 0.9800
C30 H30B 0.9800
C30 H30C 0.9800

loop_
_geom_torsion_atom_site_label_1
_geom_torsion_atom_site_label_2
_geom_torsion_atom_site_label_3
_geom_torsion_atom_site_label_4
_geom_torsion
O1 C3 C4 C5 143.4(2)
O1 C3 C4 C28 23.9(3)
O1 C3 C4 C29 -93.2(3)
O2 C6 C7 C8 -173.4(2)
O3 C24 C25 O5 179.26(18)
O3 C24 C25 C26 62.5(2)
O3 C24 C25 C27 -62.1(2)
O4 C23 C24 O3 175.37(19)
O4 C23 C24 C25 -64.2(3)
C1 C2 C3 O1 -135.0(2)
C1 C2 C3 C4 49.5(3)
C2 C1 C10 C5 54.1(2)
C2 C1 C10 C9 168.50(18)
C2 C1 C10 C19 -69.5(2)
C2 C3 C4 C5 -41.0(3)
C2 C3 C4 C28 -160.5(2)
C2 C3 C4 C29 82.4(2)
C3 C4 C5 C6 172.27(19)
C3 C4 C5 C10 41.2(3)
C4 C5 C6 O2 8.5(3)
C4 C5 C6 C7 -172.2(2)
C4 C5 C10 C1 -48.5(3)
C4 C5 C10 C9 -165.22(19)
C4 C5 C10 C19 74.0(3)
C5 C6 C7 C8 7.2(3)
C6 C5 C10 C1 178.30(18)
C6 C5 C10 C9 61.6(2)
C6 C5 C10 C19 -59.2(2)
C6 C7 C8 C9 -4.4(3)
C6 C7 C8 C14 172.9(2)
C7 C8 C9 C10 31.9(3)
C7 C8 C9 C11 161.6(2)
C7 C8 C14 C13 144.6(2)
C7 C8 C14 C15 28.0(3)
C7 C8 C14 C30 -91.7(2)
C8 C9 C10 C1 -175.67(17)
C8 C9 C10 C5 -59.0(2)
C8 C9 C10 C19 62.6(2)
C8 C9 C11 C12 46.1(3)
C8 C14 C15 C16 156.1(2)
C9 C8 C14 C13 -38.0(3)
C9 C8 C14 C15 -154.6(2)
C9 C8 C14 C30 85.7(2)
C9 C11 C12 C13 -19.9(3)
C10 C1 C2 C3 -56.0(3)
C10 C5 C6 O2 143.6(2)
C10 C5 C6 C7 -37.1(3)
C10 C9 C11 C12 173.7(2)
C11 C9 C10 C1 55.9(3)
C11 C9 C10 C5 172.5(2)
C11 C9 C10 C19 -65.9(2)
C11 C12 C13 C14 -33.7(3)
C11 C12 C13 C17 -147.4(2)
C11 C12 C13 C18 87.3(3)
C12 C13 C14 C8 63.5(2)
C12 C13 C14 C15 -171.70(18)
C12 C13 C14 C30 -56.6(2)
C12 C13 C17 C16 159.3(2)
C12 C13 C17 C20 -76.6(3)
C13 C14 C15 C16 35.1(2)
C13 C17 C20 C21 61.3(3)
C13 C17 C20 C22 -177.20(18)
C14 C8 C9 C10 -145.54(19)
C14 C8 C9 C11 -15.8(3)
C14 C13 C17 C16 40.8(2)
C14 C13 C17 C20 164.87(19)
C14 C15 C16 C17 -9.4(2)
C15 C16 C17 C13 -19.8(2)
C15 C16 C17 C20 -147.92(19)
C16 C17 C20 C21 -179.4(2)
C16 C17 C20 C22 -57.9(2)
C17 C13 C14 C8 -172.22(17)
C17 C13 C14 C15 -47.4(2)
C17 C13 C14 C30 67.6(2)
C17 C20 C21 O3 67.4(3)
C17 C20 C22 C23 -73.5(3)
C18 C13 C14 C8 -57.1(2)
C18 C13 C14 C15 67.6(2)
C18 C13 C14 C30 -177.30(19)
C18 C13 C17 C16 -75.1(2)
C18 C13 C17 C20 49.0(3)
C20 C22 C23 O4 -176.0(2)
C20 C22 C23 C24 -53.5(3)
C21 O3 C24 C23 -61.2(2)
C21 O3 C24 C25 173.14(18)
C21 C20 C22 C23 52.4(3)
C22 C20 C21 O3 -56.9(3)
C22 C23 C24 O3 55.9(2)
C22 C23 C24 C25 176.38(18)
C23 C24 C25 O5 57.4(2)
C23 C24 C25 C26 -59.4(2)
C23 C24 C25 C27 176.04(18)
C24 O3 C21 C20 64.0(2)
C28 C4 C5 C6 -68.1(3)
C28 C4 C5 C10 160.8(2)
C29 C4 C5 C6 54.9(3)
C29 C4 C5 C10 -76.2(3)
C30 C14 C15 C16 -84.2(2)
